data_7239616
loop_
_publ_author_name
'Horiuchi, Sachio'
'Ishibashi, Shoji'
'Kobayashi, Kensuke'
'Kumai, Reiji'

_publ_section_title
;
 Coexistence of normal and inverse deuterium isotope effects in a
 phase-transition sequence of organic ferroelectrics
;
_journal_issue 68
_journal_name_full 'RSC Advances'
_journal_page_first 39662
_journal_paper_doi 10.1039/C9RA06489C
_journal_volume 9
_journal_year 2019
_chemical_formula_moiety 'C18 H14 Br2 N2 O4'
_chemical_formula_sum 'C18 H14 Br2 N2 O4'
_chemical_formula_weight 482.13
_space_group_crystal_system triclinic
_space_group_IT_number 2
_space_group_name_Hall '-P 1'
_space_group_name_H-M_alt 'P -1'
_atom_sites_solution_hydrogens geom
_atom_sites_solution_primary direct
_atom_sites_solution_secondary difmap
_audit_update_record
;
2019-11-12 deposited with the CCDC.	2019-11-22 downloaded from the CCDC.
;
_cell_angle_alpha 97.0435(19)
_cell_angle_beta 105.051(4)
_cell_angle_gamma 115.222(4)
_cell_formula_units_Z 2
_cell_length_a 8.812(3)
_cell_length_b 9.795(3)
_cell_length_c 11.993(3)
_cell_measurement_reflns_used 2484
_cell_measurement_temperature 295
_cell_measurement_theta_max 27.50
_cell_measurement_theta_min 3.40
_cell_volume 871.5(5)
_computing_cell_refinement 'CrystalClear-SM Expert 2.1 b29'
_computing_data_collection 'CrystalClear-SM Expert 2.1 b29 (Rigaku, 2013)'
_computing_data_reduction 'CrystalClear-SM Expert 2.1 b29'
_computing_molecular_graphics 'CrystalStructure 4.3'
_computing_publication_material 'CrystalStructure 4.3 (Rigaku, 2018)'
_computing_structure_refinement 'SHELXL Version 2018/3 (Sheldrick, 2008)'
_computing_structure_solution 'Il Milione (Burla, et al., 2007)'
_diffrn_ambient_temperature 295
_diffrn_detector_area_resol_mean 5.814
_diffrn_measured_fraction_theta_full 0.995
_diffrn_measured_fraction_theta_max 0.994
_diffrn_measurement_device_type 'Rigaku XtaLAB P200'
_diffrn_measurement_method \w
_diffrn_radiation_type 'Mo K\a'
_diffrn_radiation_wavelength 0.71075
_diffrn_reflns_av_R_equivalents 0.0293
_diffrn_reflns_av_unetI/netI 0.0304
_diffrn_reflns_Laue_measured_fraction_full 0.995
_diffrn_reflns_Laue_measured_fraction_max 0.994
_diffrn_reflns_limit_h_max 11
_diffrn_reflns_limit_h_min -11
_diffrn_reflns_limit_k_max 12
_diffrn_reflns_limit_k_min -12
_diffrn_reflns_limit_l_max 15
_diffrn_reflns_limit_l_min -15
_diffrn_reflns_number 13734
_diffrn_reflns_point_group_measured_fraction_full 0.995
_diffrn_reflns_point_group_measured_fraction_max 0.994
_diffrn_reflns_theta_full 25.242
_diffrn_reflns_theta_max 27.487
_diffrn_reflns_theta_min 3.369
_diffrn_standards_number 0
_exptl_absorpt_coefficient_mu 4.692
_exptl_absorpt_correction_T_max 0.829
_exptl_absorpt_correction_T_min 0.289
_exptl_absorpt_correction_type numerical
_exptl_absorpt_process_details 'NUMABS (Rigaku, 1999)'
_exptl_crystal_colour red
_exptl_crystal_density_diffrn 1.837
_exptl_crystal_density_method 'not measured'
_exptl_crystal_description platelet
_exptl_crystal_F_000 476.00
_exptl_crystal_size_max 0.350
_exptl_crystal_size_mid 0.140
_exptl_crystal_size_min 0.040
_refine_diff_density_max 0.44
_refine_diff_density_min -0.78
_refine_ls_extinction_coef 0.0070(9)
_refine_ls_extinction_method SHELXL
_refine_ls_goodness_of_fit_ref 1.092
_refine_ls_hydrogen_treatment mixed
_refine_ls_number_parameters 246
_refine_ls_number_reflns 3977
_refine_ls_number_restraints 0
_refine_ls_R_factor_all 0.0480
_refine_ls_R_factor_gt 0.0348
_refine_ls_shift/su_max 0.001
_refine_ls_structure_factor_coef Fsqd
_refine_ls_weighting_details 'w = 1/[\s^2^(Fo^2^)+(0.0430P)^2^+0.2174P] where P=(Fo^2^+2Fc^2^)/3'
_refine_ls_weighting_scheme calc
_refine_ls_wR_factor_gt 0.0883
_refine_ls_wR_factor_ref 0.0999
_reflns_Friedel_coverage 0.000
_reflns_number_gt 3096
_reflns_number_total 3977
_reflns_threshold_expression F^2^>2.0\s(F^2^)
_cod_data_source_file c9ra06489c2.cif
_cod_data_source_block H55dmbp-Hba_RT
_cod_database_code 7239616

loop_
_symmetry_equiv_pos_site_id
_symmetry_equiv_pos_as_xyz
1 +X,+Y,+Z
2 -X,-Y,-Z

loop_
_atom_site_label
_atom_site_type_symbol
_atom_site_fract_x
_atom_site_fract_y
_atom_site_fract_z
_atom_site_U_iso_or_equiv
_atom_site_adp_type
_atom_site_occupancy
_atom_site_site_symmetry_order
_atom_site_calc_flag
_atom_site_refinement_flags_posn
_atom_site_refinement_flags_adp
Br1 Br -0.25324(4) -0.31941(3) 0.06734(3) 0.04912(13) Uani 1 1 d . .
Br2 Br 1.27561(4) 0.82528(3) 0.94903(3) 0.04521(13) Uani 1 1 d . .
O1 O 0.1236(3) -0.0451(2) 0.21901(17) 0.0446(5) Uani 1 1 d . .
O2 O 0.3182(3) 0.2112(2) 0.15994(18) 0.0515(5) Uani 1 1 d . .
O3 O 0.8984(3) 0.5576(2) 0.78898(16) 0.0478(5) Uani 1 1 d . .
O4 O 0.6755(3) 0.2972(2) 0.82971(17) 0.0425(5) Uani 1 1 d . .
N1 N 0.4709(3) 0.1203(3) 0.36558(19) 0.0368(5) Uani 1 1 d . .
N2 N 0.5039(3) 0.3458(2) 0.64136(18) 0.0329(5) Uani 1 1 d . .
C1 C -0.1069(3) -0.1365(3) 0.0327(2) 0.0334(5) Uani 1 1 d . .
C2 C 0.0578(3) -0.0302(3) 0.1139(2) 0.0332(5) Uani 1 1 d . .
C3 C 0.1729(3) 0.1159(3) 0.0833(2) 0.0346(6) Uani 1 1 d . .
C4 C 1.1201(3) 0.6419(3) 0.9795(2) 0.0313(5) Uani 1 1 d . .
C5 C 0.9508(3) 0.5371(3) 0.8873(2) 0.0327(5) Uani 1 1 d . .
C6 C 0.8280(3) 0.3886(3) 0.9137(2) 0.0322(5) Uani 1 1 d . .
C7 C 0.5563(4) 0.0572(3) 0.3203(2) 0.0400(6) Uani 1 1 d . .
H1 H 0.503548 0.000321 0.240186 0.048 Uiso 1 1 calc R U
C8 C 0.7193(4) 0.0716(3) 0.3857(3) 0.0380(6) Uani 1 1 d . .
C9 C 0.7919(4) 0.1549(3) 0.5046(3) 0.0425(7) Uani 1 1 d . .
H2 H 0.898683 0.163950 0.553252 0.051 Uiso 1 1 calc R U
C10 C 0.7072(3) 0.2250(3) 0.5523(2) 0.0395(6) Uani 1 1 d . .
H3 H 0.758353 0.283436 0.631862 0.047 Uiso 1 1 calc R U
C11 C 0.5454(3) 0.2072(3) 0.4800(2) 0.0314(5) Uani 1 1 d . .
C12 C 0.4281(3) 0.4216(3) 0.6846(2) 0.0365(6) Uani 1 1 d . .
H4 H 0.469305 0.463797 0.767011 0.044 Uiso 1 1 calc R U
C13 C 0.2913(4) 0.4408(3) 0.6134(2) 0.0359(6) Uani 1 1 d . .
C14 C 0.2362(3) 0.3785(3) 0.4907(2) 0.0381(6) Uani 1 1 d . .
H5 H 0.145422 0.389066 0.438972 0.046 Uiso 1 1 calc R U
C15 C 0.3153(3) 0.3007(3) 0.4447(2) 0.0347(6) Uani 1 1 d . .
H6 H 0.278395 0.259714 0.362484 0.042 Uiso 1 1 calc R U
C16 C 0.4498(3) 0.2846(3) 0.5222(2) 0.0298(5) Uani 1 1 d . .
C17 C 0.8099(4) 0.0003(4) 0.3277(3) 0.0540(8) Uani 1 1 d . .
H7A H 0.722447 -0.083547 0.258197 0.065 Uiso 1 1 calc R U
H8B H 0.867991 -0.039800 0.383429 0.065 Uiso 1 1 calc R U
H9C H 0.897166 0.078621 0.304193 0.065 Uiso 1 1 calc R U
C18 C 0.2105(4) 0.5249(4) 0.6700(3) 0.0474(7) Uani 1 1 d . .
H10A H 0.302783 0.611359 0.736171 0.057 Uiso 1 1 calc R U
H11B H 0.123590 0.453933 0.698170 0.057 Uiso 1 1 calc R U
H12C H 0.153404 0.563047 0.611807 0.057 Uiso 1 1 calc R U
H13 H 0.270(8) 0.056(7) 0.266(5) 0.18(2) Uiso 1 1 d . .
H14 H 0.643(7) 0.343(6) 0.748(5) 0.17(2) Uiso 1 1 d . .

loop_
_atom_site_aniso_label
_atom_site_aniso_U_11
_atom_site_aniso_U_22
_atom_site_aniso_U_33
_atom_site_aniso_U_23
_atom_site_aniso_U_13
_atom_site_aniso_U_12
Br1 0.0536(2) 0.03710(19) 0.0555(2) 0.01712(14) 0.02814(16) 0.01411(15)
Br2 0.0464(2) 0.03661(19) 0.04496(19) 0.01427(13) 0.01744(14) 0.01142(14)
O1 0.0447(11) 0.0483(12) 0.0359(10) 0.0163(9) 0.0101(9) 0.0189(10)
O2 0.0440(12) 0.0425(12) 0.0393(11) 0.0044(9) 0.0017(9) 0.0046(9)
O3 0.0461(12) 0.0517(12) 0.0304(10) 0.0159(9) 0.0051(9) 0.0135(10)
O4 0.0357(10) 0.0398(11) 0.0332(10) 0.0070(8) -0.0002(8) 0.0094(9)
N1 0.0369(12) 0.0383(12) 0.0286(11) 0.0023(9) 0.0061(9) 0.0172(10)
N2 0.0319(11) 0.0366(12) 0.0252(10) 0.0058(8) 0.0068(8) 0.0144(9)
C1 0.0351(13) 0.0276(13) 0.0369(13) 0.0071(10) 0.0159(11) 0.0127(11)
C2 0.0366(13) 0.0335(13) 0.0315(13) 0.0088(10) 0.0128(11) 0.0180(11)
C3 0.0338(13) 0.0335(13) 0.0333(13) 0.0033(10) 0.0114(11) 0.0151(11)
C4 0.0330(13) 0.0280(12) 0.0298(12) 0.0074(10) 0.0099(10) 0.0126(10)
C5 0.0358(13) 0.0336(13) 0.0272(12) 0.0047(10) 0.0082(10) 0.0177(11)
C6 0.0318(13) 0.0298(13) 0.0322(12) 0.0045(10) 0.0088(10) 0.0146(10)
C7 0.0424(15) 0.0380(15) 0.0355(14) 0.0031(11) 0.0124(12) 0.0181(12)
C8 0.0387(14) 0.0324(14) 0.0422(15) 0.0091(11) 0.0182(12) 0.0141(11)
C9 0.0336(14) 0.0487(17) 0.0421(15) 0.0076(12) 0.0088(12) 0.0206(13)
C10 0.0323(13) 0.0484(16) 0.0321(13) 0.0029(11) 0.0056(11) 0.0196(12)
C11 0.0317(13) 0.0310(13) 0.0290(12) 0.0071(10) 0.0112(10) 0.0127(11)
C12 0.0353(13) 0.0377(14) 0.0331(13) 0.0082(11) 0.0122(11) 0.0144(11)
C13 0.0365(14) 0.0297(13) 0.0408(14) 0.0100(11) 0.0180(12) 0.0123(11)
C14 0.0334(13) 0.0408(15) 0.0381(14) 0.0107(11) 0.0086(11) 0.0180(12)
C15 0.0335(13) 0.0375(14) 0.0280(12) 0.0055(10) 0.0072(10) 0.0154(11)
C16 0.0268(12) 0.0287(12) 0.0268(12) 0.0057(9) 0.0088(10) 0.0079(10)
C17 0.0531(19) 0.056(2) 0.059(2) 0.0056(15) 0.0242(16) 0.0310(16)
C18 0.0531(18) 0.0442(17) 0.0535(18) 0.0104(14) 0.0248(15) 0.0280(15)

loop_
_atom_type_symbol
_atom_type_description
_atom_type_scat_dispersion_real
_atom_type_scat_dispersion_imag
_atom_type_scat_source
C C 0.0033 0.0016
;
International Tables for Crystallography
(Vol. C, Tables 4.2.6.8 and 6.1.1.4)
;
H H 0.0000 0.0000
;
International Tables for Crystallography
(Vol. C, Table 6.1.1.4)
;
Br Br -0.2901 2.4595
;
International Tables for Crystallography
(Vol. C, Tables 4.2.6.8 and 6.1.1.4)
;
N N 0.0061 0.0033
;
International Tables for Crystallography
(Vol. C, Tables 4.2.6.8 and 6.1.1.4)
;
O O 0.0106 0.0060
;
International Tables for Crystallography
(Vol. C, Tables 4.2.6.8 and 6.1.1.4)
;

loop_
_geom_angle_atom_site_label_1
_geom_angle_atom_site_label_2
_geom_angle_atom_site_label_3
_geom_angle
_geom_angle_site_symmetry_1
_geom_angle_site_symmetry_3
C2 O1 H13 110(3) . .
C6 O4 H14 116(3) . .
C7 N1 C11 119.9(2) . .
C12 N2 C16 120.2(2) . .
C2 C1 C3 121.7(2) . 2
C2 C1 Br1 121.0(2) . .
C3 C1 Br1 117.35(19) 2 .
O1 C2 C1 123.7(2) . .
O1 C2 C3 116.5(2) . .
C1 C2 C3 119.7(2) . .
O2 C3 C1 123.5(2) . 2
O2 C3 C2 117.9(2) . .
C1 C3 C2 118.6(2) 2 .
C6 C4 C5 122.1(2) 2_767 .
C6 C4 Br2 119.46(19) 2_767 .
C5 C4 Br2 118.48(19) . .
O3 C5 C4 124.8(2) . .
O3 C5 C6 117.7(2) . .
C4 C5 C6 117.5(2) . .
O4 C6 C4 123.3(2) . 2_767
O4 C6 C5 116.2(2) . .
C4 C6 C5 120.5(2) 2_767 .
N1 C7 C8 123.6(2) . .
N1 C7 H1 118.2 . .
C8 C7 H1 118.2 . .
C9 C8 C7 116.4(2) . .
C9 C8 C17 123.0(3) . .
C7 C8 C17 120.6(3) . .
C8 C9 C10 120.7(3) . .
C8 C9 H2 119.7 . .
C10 C9 H2 119.7 . .
C9 C10 C11 119.3(2) . .
C9 C10 H3 120.3 . .
C11 C10 H3 120.3 . .
N1 C11 C10 120.0(2) . .
N1 C11 C16 117.2(2) . .
C10 C11 C16 122.8(2) . .
N2 C12 C13 123.5(2) . .
N2 C12 H4 118.3 . .
C13 C12 H4 118.3 . .
C12 C13 C14 116.4(2) . .
C12 C13 C18 120.0(3) . .
C14 C13 C18 123.7(3) . .
C15 C14 C13 120.6(2) . .
C15 C14 H5 119.7 . .
C13 C14 H5 119.7 . .
C16 C15 C14 119.5(2) . .
C16 C15 H6 120.3 . .
C14 C15 H6 120.3 . .
N2 C16 C15 119.9(2) . .
N2 C16 C11 117.2(2) . .
C15 C16 C11 122.8(2) . .
C8 C17 H7A 109.5 . .
C8 C17 H8B 109.5 . .
H7A C17 H8B 109.5 . .
C8 C17 H9C 109.5 . .
H7A C17 H9C 109.5 . .
H8B C17 H9C 109.5 . .
C13 C18 H10A 109.5 . .
C13 C18 H11B 109.5 . .
H10A C18 H11B 109.5 . .
C13 C18 H12C 109.5 . .
H10A C18 H12C 109.5 . .
H11B C18 H12C 109.5 . .

loop_
_geom_bond_atom_site_label_1
_geom_bond_atom_site_label_2
_geom_bond_distance
_geom_bond_site_symmetry_2
Br1 C1 1.881(3) .
Br2 C4 1.887(3) .
O1 C2 1.298(3) .
O1 H13 1.16(6) .
O2 C3 1.231(3) .
O3 C5 1.223(3) .
O4 C6 1.293(3) .
O4 H14 1.14(6) .
N1 C7 1.331(3) .
N1 C11 1.345(3) .
N2 C12 1.332(3) .
N2 C16 1.350(3) .
C1 C2 1.367(3) .
C1 C3 1.436(4) 2
C2 C3 1.516(4) .
C4 C6 1.358(4) 2_767
C4 C5 1.436(3) .
C5 C6 1.529(4) .
C7 C8 1.384(4) .
C7 H1 0.9300 .
C8 C9 1.380(4) .
C8 C17 1.501(4) .
C9 C10 1.384(4) .
C9 H2 0.9300 .
C10 C11 1.387(3) .
C10 H3 0.9300 .
C11 C16 1.487(4) .
C12 C13 1.384(4) .
C12 H4 0.9300 .
C13 C14 1.389(4) .
C13 C18 1.504(4) .
C14 C15 1.385(4) .
C14 H5 0.9300 .
C15 C16 1.384(3) .
C15 H6 0.9300 .
C17 H7A 0.9600 .
C17 H8B 0.9600 .
C17 H9C 0.9600 .
C18 H10A 0.9600 .
C18 H11B 0.9600 .
C18 H12C 0.9600 .

loop_
_geom_hbond_atom_site_label_D
_geom_hbond_atom_site_label_H
_geom_hbond_atom_site_label_A
_geom_hbond_distance_DA
_geom_hbond_distance_DH
_geom_hbond_distance_HA
_geom_hbond_angle_DHA
_geom_hbond_publ_flag
O1 H13 O2 2.673(3) 1.16(5) 2.08(7) 107(4) no
O1 H13 N1 2.713(3) 1.16(5) 1.65(6) 149(6) no
O4 H14 O3 2.671(3) 1.14(6) 2.21(5) 101(3) no
N2 H14 O3 3.046(3) 1.54(6) 2.21(5) 107(3) no

loop_
_geom_torsion_atom_site_label_1
_geom_torsion_atom_site_label_2
_geom_torsion_atom_site_label_3
_geom_torsion_atom_site_label_4
_geom_torsion
_geom_torsion_site_symmetry_1
_geom_torsion_site_symmetry_4
C3 C1 C2 O1 -179.1(2) 2 .
Br1 C1 C2 O1 -1.1(4) . .
C3 C1 C2 C3 1.8(4) 2 .
Br1 C1 C2 C3 179.80(17) . .
O1 C2 C3 O2 -1.3(4) . .
C1 C2 C3 O2 177.9(2) . .
O1 C2 C3 C1 179.1(2) . 2
C1 C2 C3 C1 -1.8(4) . 2
C6 C4 C5 O3 -178.9(3) 2_767 .
Br2 C4 C5 O3 0.0(4) . .
C6 C4 C5 C6 0.6(4) 2_767 .
Br2 C4 C5 C6 179.43(17) . .
O3 C5 C6 O4 -1.3(4) . .
C4 C5 C6 O4 179.2(2) . .
O3 C5 C6 C4 178.9(2) . 2_767
C4 C5 C6 C4 -0.6(4) . 2_767
C11 N1 C7 C8 1.9(4) . .
N1 C7 C8 C9 1.0(4) . .
N1 C7 C8 C17 -178.5(3) . .
C7 C8 C9 C10 -2.8(4) . .
C17 C8 C9 C10 176.7(3) . .
C8 C9 C10 C11 1.8(4) . .
C7 N1 C11 C10 -3.0(4) . .
C7 N1 C11 C16 175.3(2) . .
C9 C10 C11 N1 1.1(4) . .
C9 C10 C11 C16 -177.1(3) . .
C16 N2 C12 C13 0.9(4) . .
N2 C12 C13 C14 -1.2(4) . .
N2 C12 C13 C18 178.6(3) . .
C12 C13 C14 C15 0.5(4) . .
C18 C13 C14 C15 -179.2(3) . .
C13 C14 C15 C16 0.3(4) . .
C12 N2 C16 C15 0.1(4) . .
C12 N2 C16 C11 177.6(2) . .
C14 C15 C16 N2 -0.7(4) . .
C14 C15 C16 C11 -178.0(3) . .
N1 C11 C16 N2 167.44(19) . .
C10 C11 C16 N2 -14.3(4) . .
N1 C11 C16 C15 -15.1(4) . .
C10 C11 C16 C15 163.1(2) . .
